data_1575274
loop_
_publ_author_name
'Chen, Yi-Kuan'
'Lei, Jian'
'Chao, Yu-Chieh'
'Kung, Yu-Cheng'
'Hung, Wen-Yi'
'Hsu, Liang-Yan'
'Wu, Tien-Lin'

_publ_section_title
;
 Strategic azepine engineering realizes highly efficient and stable blue
 narrowband light-emitting diodes.
;
_journal_issue 22
_journal_name_full 'Materials horizons'
_journal_page_first 9737
_journal_page_last 9748
_journal_paper_doi 10.1039/d5mh01084e
_journal_volume 12
_journal_year 2025
_chemical_formula_moiety 'C60 H60 B N3'
_chemical_formula_sum 'C60 H60 B N3'
_chemical_formula_weight 833.92
_chemical_name_systematic tCzAzBN
_space_group_crystal_system monoclinic
_space_group_IT_number 14
_space_group_name_Hall '-P 2ybc'
_space_group_name_H-M_alt 'P 1 21/c 1'
_atom_sites_solution_hydrogens mixed
_atom_sites_solution_primary dual
_audit_creation_date 2025-07-08
_audit_creation_method
;
Olex2 1.5
(compiled 2025.05.31 svn.r86d253d1 for OlexSys, GUI svn.r7254)
;
_audit_update_record
;
2025-07-11 deposited with the CCDC.	2025-07-31 downloaded from the CCDC.
;
_cell_angle_alpha 90
_cell_angle_beta 101.820(4)
_cell_angle_gamma 90
_cell_formula_units_Z 4
_cell_length_a 15.8245(7)
_cell_length_b 9.6398(5)
_cell_length_c 32.5330(14)
_cell_measurement_reflns_used 5876
_cell_measurement_temperature 100.00(15)
_cell_measurement_theta_max 66.9090
_cell_measurement_theta_min 2.7560
_cell_volume 4857.5(4)
_computing_cell_refinement 'CrysAlisPro 1.171.44.113a (Rigaku OD, 2025)'
_computing_data_collection 'CrysAlisPro 1.171.44.113a (Rigaku OD, 2025)'
_computing_data_reduction 'CrysAlisPro 1.171.44.113a (Rigaku OD, 2025)'
_computing_molecular_graphics 'Olex2 1.5 (Dolomanov et al., 2009)'
_computing_publication_material 'Olex2 1.5 (Dolomanov et al., 2009)'
_computing_structure_refinement 'SHELXL 2018/3 (Sheldrick, 2015)'
_computing_structure_solution 'SHELXT  (Sheldrick, 2015)'
_diffrn_ambient_environment N~2~
_diffrn_ambient_temperature 100.00(15)
_diffrn_detector 'Hybrid Pixel Array Detector'
_diffrn_detector_area_resol_mean 10.0000
_diffrn_detector_type 'HyPix-Arc 150'
_diffrn_measured_fraction_theta_full 0.998
_diffrn_measured_fraction_theta_max 0.962
_diffrn_measurement_details
;
List of Runs (angles in degrees, time in seconds):

  # Type    Start    End  Width  t~exp~   \w     \q     \k     \f   Frames
#--------------------------------------------------------------------------
  1  \w     12.00  64.00   0.50    5.70    --   56.07 -95.00  60.00  104
  2  \w     11.00  36.00   0.50    5.70    --   56.07 -95.00-120.00   50
  3  \w   -102.00 -65.00   0.50    5.70    --  -57.24 -30.00   0.00   74
  4  \w   -105.00 -72.00   0.50    5.70    --  -57.24 -30.00  30.00   66
  5  \w     42.00  69.00   0.50    5.70    --   68.06 -95.00-120.00   54
  6  \w     90.00 121.00   0.50    5.70    --   68.06  30.00 -30.00   62
  7  \w    -78.00 -33.00   0.50    5.70    --  -68.39 125.00 -30.00   90
  8  \w   -129.00 -91.00   0.50    5.70    --  -77.74 -15.00 -90.00   76
  9  \w   -127.00 -86.00   0.50    5.70    --  -77.74 -30.00  30.00   82
 10  \w    -88.00 -49.00   0.50    5.70    --  -77.74 -15.00 -90.00   78
 11  \w   -132.00 -97.00   0.50    5.70    --  -77.74 -30.00   0.00   70
 12  \w   -125.00 -84.00   0.50    5.70    --  -77.74 -30.00  60.00   82
 13  \w    -87.00 -27.00   0.50    5.70    --  -77.74 111.00 -90.00  120
 14  \w   -130.00 -50.00   0.50    5.70    --  -77.74 -15.00-180.00  160
 15  \w     94.00 135.00   0.50    5.70    --   83.09  30.00   0.00   82
 16  \w     89.00 117.00   0.50    5.70    --   83.09  30.00-150.00   56
 17  \w     38.00  63.00   0.50    5.70    --   83.09 -95.00 -60.00   50
 18  \w     39.00  71.00   0.50    5.70    --   83.09 -95.00  60.00   64
 19  \w    105.00 130.00   0.50    5.70    --   83.09  30.00 -90.00   50
 20  \w     55.00  89.00   0.50    5.70    --   83.09 -95.00-120.00   68
 21  \w     97.00 137.00   0.50    5.70    --   83.09  30.00 -60.00   80
 22  \w     48.00  85.00   0.50    5.70    --   83.09-111.00  90.00   74
 23  \w     96.00 132.00   0.50    5.70    --   83.09  30.00 150.00   72
 24  \w     39.00  79.00   0.50    5.70    --   83.09 -95.00-150.00   80
;
_diffrn_measurement_device 'four-circle diffractometer'
_diffrn_measurement_device_type 'XtaLAB Synergy R, DW system, HyPix-Arc 150'
_diffrn_measurement_method '\w scans'
_diffrn_orient_matrix_type 'CrysAlisPro convention (1999,Acta A55,543-557)'
_diffrn_orient_matrix_UB_11 0.0771752000
_diffrn_orient_matrix_UB_12 0.0225082000
_diffrn_orient_matrix_UB_13 0.0368487000
_diffrn_orient_matrix_UB_21 0.0349530000
_diffrn_orient_matrix_UB_22 0.1140143000
_diffrn_orient_matrix_UB_23 -0.0252230000
_diffrn_orient_matrix_UB_31 -0.0522252000
_diffrn_orient_matrix_UB_32 0.1094904000
_diffrn_orient_matrix_UB_33 0.0186558000
_diffrn_radiation_monochromator mirror
_diffrn_radiation_probe x-ray
_diffrn_radiation_type 'Cu K\a'
_diffrn_radiation_wavelength 1.54184
_diffrn_reflns_av_R_equivalents 0.0473
_diffrn_reflns_av_unetI/netI 0.0621
_diffrn_reflns_Laue_measured_fraction_full 0.998
_diffrn_reflns_Laue_measured_fraction_max 0.962
_diffrn_reflns_limit_h_max 18
_diffrn_reflns_limit_h_min -19
_diffrn_reflns_limit_k_max 11
_diffrn_reflns_limit_k_min -11
_diffrn_reflns_limit_l_max 39
_diffrn_reflns_limit_l_min -39
_diffrn_reflns_number 32169
_diffrn_reflns_point_group_measured_fraction_full 0.998
_diffrn_reflns_point_group_measured_fraction_max 0.962
_diffrn_reflns_theta_full 67.684
_diffrn_reflns_theta_max 73.158
_diffrn_reflns_theta_min 2.775
_diffrn_source 'Rotating-anode X-ray tube'
_diffrn_source_type 'Rigaku (Cu) X-ray Source'
_exptl_absorpt_coefficient_mu 0.494
_exptl_absorpt_correction_T_max 1.00000
_exptl_absorpt_correction_T_min 0.93997
_exptl_absorpt_correction_type multi-scan
_exptl_absorpt_process_details
;
CrysAlisPro 1.171.44.113a (Rigaku Oxford Diffraction, 2025)
Empirical absorption correction using spherical harmonics,
implemented in SCALE3 ABSPACK scaling algorithm.
;
_exptl_crystal_colour yellow
_exptl_crystal_colour_primary yellow
_exptl_crystal_density_diffrn 1.140
_exptl_crystal_description plate
_exptl_crystal_F_000 1784
_exptl_crystal_preparation Luminescent
_exptl_crystal_recrystallization_method Sublimation
_exptl_crystal_size_max 0.1
_exptl_crystal_size_mid 0.09
_exptl_crystal_size_min 0.04
_refine_diff_density_max 0.481
_refine_diff_density_min -0.512
_refine_diff_density_rms 0.123
_refine_ls_extinction_coef 0.0022(2)
_refine_ls_extinction_expression Fc^*^=kFc[1+0.001xFc^2^\l^3^/sin(2\q)]^-1/4^
_refine_ls_extinction_method 'SHELXL-2018/3 (Sheldrick 2018)'
_refine_ls_goodness_of_fit_ref 1.017
_refine_ls_hydrogen_treatment constr
_refine_ls_matrix_type full
_refine_ls_number_parameters 740
_refine_ls_number_reflns 9334
_refine_ls_number_restraints 336
_refine_ls_restrained_S_all 1.013
_refine_ls_R_factor_all 0.1235
_refine_ls_R_factor_gt 0.0711
_refine_ls_shift/su_max 0.003
_refine_ls_shift/su_mean 0.000
_refine_ls_structure_factor_coef Fsqd
_refine_ls_weighting_details 'w=1/[\s^2^(Fo^2^)+(0.1313P)^2^] where P=(Fo^2^+2Fc^2^)/3'
_refine_ls_weighting_scheme calc
_refine_ls_wR_factor_gt 0.1816
_refine_ls_wR_factor_ref 0.2198
_reflns_Friedel_coverage 0.000
_reflns_number_gt 5302
_reflns_number_total 9334
_reflns_threshold_expression 'I > 2\s(I)'
_cod_data_source_file d5mh01084e2.cif
_cod_data_source_block 2507006lt_auto
_cod_depositor_comments 'Adding full bibliography for 1575274--1575276.cif.'
_cod_database_code 1575274
_shelx_shelxl_version_number 2018/3
_shelx_space_group_comment
;
The symmetry employed for this shelxl refinement is uniquely defined
by the following loop, which should always be used as a source of
symmetry information in preference to the above space-group names.
They are only intended as comments.
;
_shelx_estimated_absorpt_t_max 0.981
_shelx_estimated_absorpt_t_min 0.952
_diffrn_oxdiff_digest_od_ed
;

;
_olex2_refinement_description
;
1. Fixed Uiso
 At 1.2 times of:
  All C(H) groups, All C(H,H) groups
 At 1.5 times of:
  All C(H,H,H) groups
2. Restrained distances
 C33-C34 \\sim C33-C34A
 with sigma of 0.02
 C21-C23 \\sim C21-C23A
 with sigma of 0.02
 C34-C35 \\sim C34A-C35A
 with sigma of 0.02
 C8-C23 \\sim C8-C23A
 with sigma of 0.04
 C22-C23 \\sim C22A-C23A
 with sigma of 0.04
 C35-C36 \\sim C35A-C36
 with sigma of 0.02
 C33-C35 \\sim C33-C35A
 with sigma of 0.04
 C23-C24 \\sim C23A-C24A
 with sigma of 0.04
 C34-C36 \\sim C34A-C36
 with sigma of 0.04
 C13-C17 \\sim C13-C17A
 with sigma of 0.02
 C17-C18 \\sim C17A-C18A
 with sigma of 0.02
 C17-C19 \\sim C17A-C19A
 with sigma of 0.02
 C17-C20 \\sim C17A-C20A
 with sigma of 0.02
 C13-C18 \\sim C13-C18A
 with sigma of 0.04
 C13-C19 \\sim C13-C19A
 with sigma of 0.04
 C13-C20 \\sim C13-C20A
 with sigma of 0.04
 C18-C19 \\sim C18A-C19A
 with sigma of 0.04
 C18-C20 \\sim C18A-C20A
 with sigma of 0.04
 C19-C20 \\sim C19A-C20A
 with sigma of 0.04
 C61-C62 \\sim C61-C62A
 with sigma of 0.02
 C61-C63 \\sim C61-C63A
 with sigma of 0.02
 C61-C64 \\sim C61-C64A
 with sigma of 0.02
 C48-C62 \\sim C48-C62A
 with sigma of 0.04
 C48-C63 \\sim C48-C63A
 with sigma of 0.04
 C48-C64 \\sim C48-C64A
 with sigma of 0.04
 C62-C63 \\sim C62A-C63A
 with sigma of 0.04
 C62-C64 \\sim C62A-C64A
 with sigma of 0.04
 C63-C64 \\sim C63A-C64A
 with sigma of 0.04
 C57-C58 \\sim C57-C58A
 with sigma of 0.02
 C57-C59 \\sim C57-C59A
 with sigma of 0.02
 C57-C60 \\sim C57-C60A
 with sigma of 0.02
 C55-C58 \\sim C55-C58A
 with sigma of 0.04
 C55-C59 \\sim C55-C59A
 with sigma of 0.04
 C55-C60 \\sim C55-C60A
 with sigma of 0.04
 C58-C59 \\sim C58A-C59A
 with sigma of 0.04
 C58-C60 \\sim C58A-C60A
 with sigma of 0.04
 C59-C60 \\sim C59A-C60A
 with sigma of 0.04
 C21-C22 \\sim C21-C22A
 with sigma of 0.02
 C21-C24 \\sim C21-C24A
 with sigma of 0.02
 C8-C22 \\sim C8-C22A
 with sigma of 0.04
 C8-C24 \\sim C8-C24A
 with sigma of 0.04
 C22-C24 \\sim C22A-C24A
 with sigma of 0.04
3. Uiso/Uaniso restraints and constraints
C21 \\sim C22 \\sim C23 \\sim C24 \\sim C22A \\sim C23A \\sim C24A: within 2A
with sigma of 0.01 and sigma for terminal atoms of 0.02 within 2A
C35 \\sim C34A \\sim C35A: within 2A with sigma of 0.01 and sigma for terminal
atoms of 0.02 within 2A
C17 \\sim C18 \\sim C19 \\sim C20 \\sim C17A \\sim C18A \\sim C19A \\sim C20A:
within 2A with sigma of 0.01 and sigma for terminal atoms of 0.02 within 2A
C61 \\sim C62 \\sim C63 \\sim C64 \\sim C62A \\sim C63A \\sim C64A: within 2A
with sigma of 0.01 and sigma for terminal atoms of 0.02 within 2A
C57 \\sim C58 \\sim C59 \\sim C60 \\sim C58A \\sim C59A \\sim C60A: within 2A
with sigma of 0.01 and sigma for terminal atoms of 0.02 within 2A
4. Others
 Sof(C34A)=Sof(H34C)=Sof(H34D)=Sof(C35A)=Sof(H35C)=Sof(H35D)=1-FVAR(1)
 Sof(C34)=Sof(H34A)=Sof(H34B)=Sof(C35)=Sof(H35A)=Sof(H35B)=FVAR(1)
 Sof(C17A)=Sof(C18A)=Sof(H18D)=Sof(H18E)=Sof(H18F)=Sof(C19A)=Sof(H19D)=
 Sof(H19E)=Sof(H19F)=Sof(C20A)=Sof(H20D)=Sof(H20E)=Sof(H20F)=1-FVAR(2)
 Sof(C17)=Sof(C18)=Sof(H18A)=Sof(H18B)=Sof(H18C)=Sof(C19)=Sof(H19A)=Sof(H19B)=
 Sof(H19C)=Sof(C20)=Sof(H20A)=Sof(H20B)=Sof(H20C)=FVAR(2)
 Sof(C62A)=Sof(H62D)=Sof(H62E)=Sof(H62F)=Sof(C63A)=Sof(H63D)=Sof(H63E)=
 Sof(H63F)=Sof(C64A)=Sof(H64D)=Sof(H64E)=Sof(H64F)=1-FVAR(3)
 Sof(C62)=Sof(H62A)=Sof(H62B)=Sof(H62C)=Sof(C63)=Sof(H63A)=Sof(H63B)=Sof(H63C)=
 Sof(C64)=Sof(H64A)=Sof(H64B)=Sof(H64C)=FVAR(3)
 Sof(C58A)=Sof(H58D)=Sof(H58E)=Sof(H58F)=Sof(C59A)=Sof(H59D)=Sof(H59E)=
 Sof(H59F)=Sof(C60A)=Sof(H60D)=Sof(H60E)=Sof(H60F)=1-FVAR(4)
 Sof(C58)=Sof(H58A)=Sof(H58B)=Sof(H58C)=Sof(C59)=Sof(H59A)=Sof(H59B)=Sof(H59C)=
 Sof(C60)=Sof(H60A)=Sof(H60B)=Sof(H60C)=FVAR(4)
 Sof(C22A)=Sof(H22D)=Sof(H22E)=Sof(H22F)=Sof(C23A)=Sof(H23D)=Sof(H23E)=
 Sof(H23F)=Sof(C24A)=Sof(H24D)=Sof(H24E)=Sof(H24F)=1-FVAR(5)
 Sof(C22)=Sof(H22A)=Sof(H22B)=Sof(H22C)=Sof(C23)=Sof(H23A)=Sof(H23B)=Sof(H23C)=
 Sof(C24)=Sof(H24A)=Sof(H24B)=Sof(H24C)=FVAR(5)
5.a Everything fixed:
 H42, H25, H15, H53
5.b Secondary CH2 refined with riding coordinates:
 C34(H34A,H34B), C35(H35A,H35B), C34A(H34C,H34D), C35A(H35C,H35D)
5.c Me refined with riding coordinates:
 C23(H23A,H23B,H23C), C23A(H23D,H23E,H23F)
5.d Aromatic/amide H refined with riding coordinates:
 C7(H7), C9(H9), C12(H12), C14(H14), C29(H29), C30(H30), C31(H31), C32(H32),
 C37(H37), C38(H38), C39(H39), C40(H40), C47(H47), C49(H49), C54(H54), C56(H56)
5.e Idealised Me refined as rotating group:
 C18(H18A,H18B,H18C), C19(H19A,H19B,H19C), C20(H20A,H20B,H20C), C22(H22A,H22B,
 H22C), C24(H24A,H24B,H24C), C58(H58A,H58B,H58C), C59(H59A,H59B,H59C), C60(H60A,
 H60B,H60C), C62(H62A,H62B,H62C), C63(H63A,H63B,H63C), C64(H64A,H64B,H64C),
 C18A(H18D,H18E,H18F), C19A(H19D,H19E,H19F), C20A(H20D,H20E,H20F), C22A(H22D,
 H22E,H22F), C24A(H24D,H24E,H24F), C58A(H58D,H58E,H58F), C59A(H59D,H59E,H59F),
 C60A(H60D,H60E,H60F), C62A(H62D,H62E,H62F), C63A(H63D,H63E,H63F), C64A(H64D,
 H64E,H64F)
;
_olex2_submission_special_instructions 'No special instructions were received'
_oxdiff_exptl_absorpt_empirical_details
;
Empirical correction (ABSPACK) includes:
- Absorption correction using spherical harmonics
- Frame scaling
;
_oxdiff_exptl_absorpt_empirical_full_max 1.193
_oxdiff_exptl_absorpt_empirical_full_min 0.890

loop_
_space_group_symop_operation_xyz
'x, y, z'
'-x, y+1/2, -z+1/2'
'-x, -y, -z'
'x, -y-1/2, z-1/2'

loop_
_atom_site_label
_atom_site_type_symbol
_atom_site_fract_x
_atom_site_fract_y
_atom_site_fract_z
_atom_site_U_iso_or_equiv
_atom_site_adp_type
_atom_site_occupancy
_atom_site_site_symmetry_order
_atom_site_calc_flag
_atom_site_refinement_flags_posn
_atom_site_refinement_flags_adp
_atom_site_refinement_flags_occupancy
_atom_site_disorder_assembly
_atom_site_disorder_group
N4 N 0.29583(12) 0.3422(2) 0.81675(7) 0.0406(5) Uani 1 1 d . . . . .
N27 N 0.13499(12) -0.0451(2) 0.74677(7) 0.0421(5) Uani 1 1 d . . . . .
N44 N 0.20034(12) 0.3434(2) 0.66479(7) 0.0418(5) Uani 1 1 d . . . . .
C2 C 0.25372(15) 0.3460(3) 0.74037(8) 0.0397(6) Uani 1 1 d . . . . .
C3 C 0.25517(15) 0.2768(3) 0.77933(9) 0.0411(6) Uani 1 1 d . . . . .
C5 C 0.33912(15) 0.4691(3) 0.81620(9) 0.0419(6) Uani 1 1 d . . . . .
C6 C 0.34482(15) 0.5458(3) 0.78079(9) 0.0438(7) Uani 1 1 d . . . . .
C7 C 0.39166(15) 0.6709(3) 0.78919(9) 0.0466(7) Uani 1 1 d . . . . .
H7 H 0.398202 0.726831 0.766001 0.056 Uiso 1 1 calc R U . . .
C8 C 0.42909(16) 0.7177(3) 0.82962(9) 0.0469(7) Uani 1 1 d D . . . .
C9 C 0.42155(16) 0.6332(3) 0.86366(9) 0.0480(7) Uani 1 1 d . . . . .
H9 H 0.447300 0.661480 0.891366 0.058 Uiso 1 1 calc R U . . .
C10 C 0.37718(15) 0.5092(3) 0.85749(9) 0.0439(7) Uani 1 1 d . . . . .
C11 C 0.35745(15) 0.4014(3) 0.88487(9) 0.0437(7) Uani 1 1 d . . . . .
C12 C 0.38162(17) 0.3846(3) 0.92788(9) 0.0489(7) Uani 1 1 d . . . . .
H12 H 0.416321 0.453306 0.944184 0.059 Uiso 1 1 calc R U . . .
C13 C 0.35577(17) 0.2678(3) 0.94782(9) 0.0500(7) Uani 1 1 d D . . . .
C14 C 0.30121(17) 0.1751(3) 0.92232(9) 0.0517(7) Uani 1 1 d . . . . .
H14 H 0.280359 0.097473 0.935266 0.062 Uiso 1 1 calc R U . . .
C15 C 0.27546(17) 0.1893(3) 0.87902(9) 0.0483(7) Uani 1 1 d . . . . .
C16 C 0.30609(15) 0.3014(3) 0.85947(9) 0.0430(7) Uani 1 1 d . . . . .
C21 C 0.47674(17) 0.8565(3) 0.83736(10) 0.0524(8) Uani 1 1 d D U . . .
C25 C 0.21683(15) 0.1480(3) 0.78122(9) 0.0434(7) Uani 1 1 d . . . . .
C26 C 0.17478(15) 0.0829(3) 0.74455(9) 0.0414(6) Uani 1 1 d . . . . .
C28 C 0.12695(16) -0.0999(3) 0.78679(9) 0.0437(7) Uani 1 1 d . . . . .
C29 C 0.19727(17) -0.1695(3) 0.81022(10) 0.0533(8) Uani 1 1 d . . . . .
H29 H 0.247862 -0.180770 0.799100 0.064 Uiso 1 1 calc R U . . .
C30 C 0.1952(2) -0.2224(4) 0.84922(11) 0.0659(9) Uani 1 1 d . . . . .
H30 H 0.244231 -0.268559 0.865121 0.079 Uiso 1 1 calc R U . . .
C31 C 0.1213(2) -0.2076(4) 0.86500(11) 0.0729(10) Uani 1 1 d . . . . .
H31 H 0.119061 -0.242503 0.892057 0.087 Uiso 1 1 calc R U . . .
C32 C 0.0505(2) -0.1415(4) 0.84108(11) 0.0701(10) Uani 1 1 d . . . . .
H32 H -0.000718 -0.134305 0.851910 0.084 Uiso 1 1 calc R U . . .
C33 C 0.05116(16) -0.0850(3) 0.80170(9) 0.0528(8) Uani 1 1 d D . . . .
C36 C -0.01132(17) -0.0537(3) 0.70487(9) 0.0525(8) Uani 1 1 d D . . . .
C37 C -0.06964(19) -0.1057(4) 0.67073(10) 0.0656(9) Uani 1 1 d . . . . .
H37 H -0.128462 -0.078250 0.666363 0.079 Uiso 1 1 calc R U . . .
C38 C -0.0440(2) -0.1961(4) 0.64310(11) 0.0705(10) Uani 1 1 d . . . . .
H38 H -0.085315 -0.232199 0.620216 0.085 Uiso 1 1 calc R U . . .
C39 C 0.0418(2) -0.2350(4) 0.64846(11) 0.0689(9) Uani 1 1 d . . . . .
H39 H 0.059441 -0.296486 0.629020 0.083 Uiso 1 1 calc R U . . .
C40 C 0.10204(19) -0.1839(3) 0.68229(10) 0.0562(8) Uani 1 1 d . . . . .
H40 H 0.161118 -0.209325 0.686029 0.067 Uiso 1 1 calc R U . . .
C41 C 0.07461(16) -0.0952(3) 0.71052(9) 0.0442(7) Uani 1 1 d . . . . .
C42 C 0.17115(15) 0.1472(3) 0.70594(9) 0.0432(7) Uani 1 1 d . . . . .
C43 C 0.20840(15) 0.2759(3) 0.70371(9) 0.0406(6) Uani 1 1 d . . . . .
C45 C 0.23897(15) 0.4724(3) 0.66125(9) 0.0445(7) Uani 1 1 d . . . . .
C46 C 0.28787(15) 0.5479(3) 0.69428(9) 0.0430(7) Uani 1 1 d . . . . .
C47 C 0.32211(16) 0.6730(3) 0.68179(9) 0.0482(7) Uani 1 1 d . . . . .
H47 H 0.356072 0.729069 0.702945 0.058 Uiso 1 1 calc R U . . .
C48 C 0.30900(16) 0.7192(3) 0.64027(10) 0.0491(7) Uani 1 1 d D . . . .
C49 C 0.25869(16) 0.6379(3) 0.60888(10) 0.0508(7) Uani 1 1 d . . . . .
H49 H 0.248763 0.667292 0.580421 0.061 Uiso 1 1 calc R U . . .
C50 C 0.22322(16) 0.5141(3) 0.61933(9) 0.0477(7) Uani 1 1 d . . . . .
C51 C 0.17203(16) 0.4072(3) 0.59513(9) 0.0473(7) Uani 1 1 d . . . . .
C52 C 0.15777(15) 0.3036(3) 0.62338(9) 0.0460(7) Uani 1 1 d . . . . .
C53 C 0.10647(17) 0.1906(3) 0.60760(9) 0.0525(7) Uani 1 1 d . . . . .
C54 C 0.07425(18) 0.1829(4) 0.56461(10) 0.0574(8) Uani 1 1 d . . . . .
H54 H 0.039528 0.105223 0.554118 0.069 Uiso 1 1 calc R U . . .
C55 C 0.08990(18) 0.2829(4) 0.53577(10) 0.0573(8) Uani 1 1 d D . . . .
C56 C 0.13909(17) 0.3963(3) 0.55222(10) 0.0549(8) Uani 1 1 d . . . . .
H56 H 0.150488 0.467659 0.533952 0.066 Uiso 1 1 calc R U . . .
C57 C 0.0552(2) 0.2628(4) 0.48862(11) 0.0719(10) Uani 1 1 d D U . . .
C61 C 0.34803(18) 0.8560(3) 0.62884(10) 0.0570(8) Uani 1 1 d D U . . .
B1 B 0.29755(17) 0.4859(3) 0.73835(10) 0.0427(7) Uani 1 1 d . . . . .
C17 C 0.377(2) 0.233(4) 0.9947(6) 0.066(4) Uani 0.053(4) 1 d D U P A 1
C18 C 0.410(4) 0.084(4) 1.0026(15) 0.071(6) Uani 0.053(4) 1 d D U P A 1
H18A H 0.436794 0.072008 1.032415 0.107 Uiso 0.053(4) 1 calc R U P A 1
H18B H 0.453428 0.064243 0.985577 0.107 Uiso 0.053(4) 1 calc R U P A 1
H18C H 0.361924 0.018882 0.994933 0.107 Uiso 0.053(4) 1 calc R U P A 1
C19 C 0.299(3) 0.254(6) 1.0143(13) 0.071(6) Uani 0.053(4) 1 d D U P A 1
H19A H 0.247450 0.217394 0.995280 0.106 Uiso 0.053(4) 1 calc R U P A 1
H19B H 0.291005 0.353004 1.018988 0.106 Uiso 0.053(4) 1 calc R U P A 1
H19C H 0.307439 0.204417 1.041122 0.106 Uiso 0.053(4) 1 calc R U P A 1
C20 C 0.451(3) 0.328(6) 1.0171(13) 0.073(6) Uani 0.053(4) 1 d D U P A 1
H20A H 0.469793 0.387588 0.996423 0.109 Uiso 0.053(4) 1 calc R U P A 1
H20B H 0.499246 0.270389 1.031250 0.109 Uiso 0.053(4) 1 calc R U P A 1
H20C H 0.429939 0.384796 1.037829 0.109 Uiso 0.053(4) 1 calc R U P A 1
C22 C 0.5724(5) 0.8363(18) 0.8576(5) 0.049(3) Uani 0.58(9) 1 d D U P B 1
H22A H 0.601619 0.788647 0.837856 0.074 Uiso 0.58(9) 1 calc R U P B 1
H22B H 0.577287 0.780415 0.883177 0.074 Uiso 0.58(9) 1 calc R U P B 1
H22C H 0.599469 0.926961 0.864828 0.074 Uiso 0.58(9) 1 calc R U P B 1
C23 C 0.4710(10) 0.9389(15) 0.7967(4) 0.073(4) Uani 0.58(9) 1 d D U P B 1
H23A H 0.502122 1.026817 0.802827 0.110 Uiso 0.58(9) 1 calc R U P B 1
H23B H 0.496916 0.884913 0.776898 0.110 Uiso 0.58(9) 1 calc R U P B 1
H23C H 0.410305 0.957736 0.784199 0.110 Uiso 0.58(9) 1 calc R U P B 1
C24 C 0.4330(12) 0.9418(19) 0.8672(6) 0.075(4) Uani 0.58(9) 1 d D U P B 1
H24A H 0.438515 0.892653 0.894017 0.112 Uiso 0.58(9) 1 calc R U P B 1
H24B H 0.371683 0.954072 0.854553 0.112 Uiso 0.58(9) 1 calc R U P B 1
H24C H 0.460833 1.032750 0.872082 0.112 Uiso 0.58(9) 1 calc R U P B 1
C34 C -0.0346(2) -0.0307(5) 0.77797(11) 0.0523(11) Uani 0.852(8) 1 d D . P C 1
H34A H -0.058097 0.032563 0.796854 0.063 Uiso 0.852(8) 1 calc R U P C 1
H34B H -0.074834 -0.110198 0.771789 0.063 Uiso 0.852(8) 1 calc R U P C 1
C35 C -0.0354(3) 0.0458(5) 0.73706(11) 0.0491(10) Uani 0.852(8) 1 d D U P C 1
H35A H 0.006362 0.123489 0.742092 0.059 Uiso 0.852(8) 1 calc R U P C 1
H35B H -0.093549 0.084708 0.726172 0.059 Uiso 0.852(8) 1 calc R U P C 1
C58 C 0.0650(12) 0.3987(16) 0.4640(6) 0.077(4) Uani 0.48(5) 1 d D U P D 1
H58A H 0.034183 0.474301 0.474776 0.115 Uiso 0.48(5) 1 calc R U P D 1
H58B H 0.040544 0.384654 0.434119 0.115 Uiso 0.48(5) 1 calc R U P D 1
H58C H 0.126253 0.422537 0.467731 0.115 Uiso 0.48(5) 1 calc R U P D 1
C59 C 0.1093(13) 0.1496(18) 0.4717(5) 0.076(4) Uani 0.48(5) 1 d D U P D 1
H59A H 0.168444 0.183068 0.473726 0.113 Uiso 0.48(5) 1 calc R U P D 1
H59B H 0.083312 0.129500 0.442330 0.113 Uiso 0.48(5) 1 calc R U P D 1
H59C H 0.110081 0.064997 0.488495 0.113 Uiso 0.48(5) 1 calc R U P D 1
C60 C -0.0403(6) 0.2224(18) 0.4786(5) 0.060(4) Uani 0.48(5) 1 d D U P D 1
H60A H -0.049391 0.142096 0.495688 0.089 Uiso 0.48(5) 1 calc R U P D 1
H60B H -0.057617 0.198596 0.448780 0.089 Uiso 0.48(5) 1 calc R U P D 1
H60C H -0.075176 0.300480 0.484959 0.089 Uiso 0.48(5) 1 calc R U P D 1
C62 C 0.4109(11) 0.8277(16) 0.5997(5) 0.055(3) Uani 0.68(7) 1 d D U P E 1
H62A H 0.458161 0.768821 0.614242 0.083 Uiso 0.68(7) 1 calc R U P E 1
H62B H 0.434375 0.915752 0.591971 0.083 Uiso 0.68(7) 1 calc R U P E 1
H62C H 0.380324 0.780455 0.574323 0.083 Uiso 0.68(7) 1 calc R U P E 1
C63 C 0.3963(13) 0.9354(19) 0.6671(4) 0.068(3) Uani 0.68(7) 1 d D U P E 1
H63A H 0.357184 0.953498 0.686255 0.103 Uiso 0.68(7) 1 calc R U P E 1
H63B H 0.417185 1.023617 0.657997 0.103 Uiso 0.68(7) 1 calc R U P E 1
H63C H 0.445371 0.880012 0.681520 0.103 Uiso 0.68(7) 1 calc R U P E 1
C64 C 0.2728(7) 0.9477(16) 0.6056(7) 0.065(3) Uani 0.68(7) 1 d D U P E 1
H64A H 0.243953 0.901141 0.579763 0.097 Uiso 0.68(7) 1 calc R U P E 1
H64B H 0.295520 1.037293 0.598664 0.097 Uiso 0.68(7) 1 calc R U P E 1
H64C H 0.231254 0.962621 0.623789 0.097 Uiso 0.68(7) 1 calc R U P E 1
C17A C 0.3915(2) 0.2441(4) 0.99448(10) 0.0586(9) Uani 0.947(4) 1 d D U P A 2
C18A C 0.3517(2) 0.1164(4) 1.01108(11) 0.0658(10) Uani 0.947(4) 1 d D U P A 2
H18D H 0.375495 0.105937 1.041187 0.099 Uiso 0.947(4) 1 calc R U P A 2
H18E H 0.365052 0.033618 0.996148 0.099 Uiso 0.947(4) 1 calc R U P A 2
H18F H 0.288893 0.127983 1.006538 0.099 Uiso 0.947(4) 1 calc R U P A 2
C19A C 0.3741(3) 0.3687(4) 1.01995(11) 0.0762(12) Uani 0.947(4) 1 d D U P A 2
H19D H 0.397046 0.351153 1.049820 0.114 Uiso 0.947(4) 1 calc R U P A 2
H19E H 0.311776 0.384888 1.015407 0.114 Uiso 0.947(4) 1 calc R U P A 2
H19F H 0.402381 0.450700 1.011067 0.114 Uiso 0.947(4) 1 calc R U P A 2
C20A C 0.4894(2) 0.2213(4) 1.00116(12) 0.0722(11) Uani 0.947(4) 1 d D U P A 2
H20D H 0.516875 0.305684 0.993384 0.108 Uiso 0.947(4) 1 calc R U P A 2
H20E H 0.501133 0.143973 0.983592 0.108 Uiso 0.947(4) 1 calc R U P A 2
H20F H 0.512546 0.199662 1.030750 0.108 Uiso 0.947(4) 1 calc R U P A 2
C22A C 0.5721(7) 0.822(3) 0.8561(8) 0.069(5) Uani 0.42(9) 1 d D U P B 2
H22D H 0.595403 0.763549 0.836477 0.103 Uiso 0.42(9) 1 calc R U P B 2
H22E H 0.575938 0.772568 0.882774 0.103 Uiso 0.42(9) 1 calc R U P B 2
H22F H 0.605498 0.908247 0.861113 0.103 Uiso 0.42(9) 1 calc R U P B 2
C23A C 0.4746(13) 0.942(2) 0.7972(5) 0.065(5) Uani 0.42(9) 1 d D U P B 2
H23D H 0.506137 1.028787 0.804366 0.097 Uiso 0.42(9) 1 calc R U P B 2
H23E H 0.501808 0.888461 0.777730 0.097 Uiso 0.42(9) 1 calc R U P B 2
H23F H 0.414593 0.962090 0.783860 0.097 Uiso 0.42(9) 1 calc R U P B 2
C24A C 0.4396(16) 0.948(2) 0.8681(7) 0.059(4) Uani 0.42(9) 1 d D U P B 2
H24D H 0.448256 0.901839 0.895548 0.088 Uiso 0.42(9) 1 calc R U P B 2
H24E H 0.377736 0.962069 0.857312 0.088 Uiso 0.42(9) 1 calc R U P B 2
H24F H 0.469178 1.037680 0.871167 0.088 Uiso 0.42(9) 1 calc R U P B 2
C34A C -0.0055(12) 0.038(2) 0.7774(5) 0.051(4) Uani 0.148(8) 1 d D U P C 2
H34C H -0.042884 0.077564 0.795412 0.062 Uiso 0.148(8) 1 calc R U P C 2
H34D H 0.032919 0.112548 0.771022 0.062 Uiso 0.148(8) 1 calc R U P C 2
C35A C -0.0606(10) -0.016(3) 0.7371(5) 0.048(4) Uani 0.148(8) 1 d D U P C 2
H35C H -0.092546 -0.098847 0.743562 0.057 Uiso 0.148(8) 1 calc R U P C 2
H35D H -0.103653 0.055597 0.725385 0.057 Uiso 0.148(8) 1 calc R U P C 2
C58A C 0.0733(12) 0.3896(15) 0.4622(5) 0.079(4) Uani 0.52(5) 1 d D U P D 2
H58D H 0.049291 0.473460 0.472383 0.119 Uiso 0.52(5) 1 calc R U P D 2
H58E H 0.046317 0.374444 0.432628 0.119 Uiso 0.52(5) 1 calc R U P D 2
H58F H 0.135778 0.400707 0.464889 0.119 Uiso 0.52(5) 1 calc R U P D 2
C59A C 0.0984(14) 0.1318(19) 0.4752(6) 0.095(5) Uani 0.52(5) 1 d D U P D 2
H59D H 0.160381 0.148350 0.478004 0.143 Uiso 0.52(5) 1 calc R U P D 2
H59E H 0.072677 0.109752 0.445911 0.143 Uiso 0.52(5) 1 calc R U P D 2
H59F H 0.089475 0.053833 0.493206 0.143 Uiso 0.52(5) 1 calc R U P D 2
C60A C -0.0440(7) 0.252(3) 0.4830(7) 0.114(6) Uani 0.52(5) 1 d D U P D 2
H60D H -0.059283 0.162505 0.493523 0.171 Uiso 0.52(5) 1 calc R U P D 2
H60E H -0.070760 0.261134 0.453189 0.171 Uiso 0.52(5) 1 calc R U P D 2
H60F H -0.064828 0.327095 0.498834 0.171 Uiso 0.52(5) 1 calc R U P D 2
C62A C 0.395(2) 0.824(4) 0.5928(9) 0.065(6) Uani 0.32(7) 1 d D U P E 2
H62D H 0.439015 0.752961 0.601925 0.098 Uiso 0.32(7) 1 calc R U P E 2
H62E H 0.422774 0.908984 0.585384 0.098 Uiso 0.32(7) 1 calc R U P E 2
H62F H 0.353307 0.790951 0.568327 0.098 Uiso 0.32(7) 1 calc R U P E 2
C63A C 0.412(2) 0.915(4) 0.6667(8) 0.067(6) Uani 0.32(7) 1 d D U P E 2
H63D H 0.381688 0.935083 0.689354 0.101 Uiso 0.32(7) 1 calc R U P E 2
H63E H 0.437872 0.999928 0.658413 0.101 Uiso 0.32(7) 1 calc R U P E 2
H63F H 0.457590 0.846212 0.676411 0.101 Uiso 0.32(7) 1 calc R U P E 2
C64A C 0.2764(18) 0.964(3) 0.6147(14) 0.071(6) Uani 0.32(7) 1 d D U P E 2
H64D H 0.236698 0.930050 0.589521 0.107 Uiso 0.32(7) 1 calc R U P E 2
H64E H 0.302183 1.051566 0.608347 0.107 Uiso 0.32(7) 1 calc R U P E 2
H64F H 0.244616 0.978349 0.637222 0.107 Uiso 0.32(7) 1 calc R U P E 2
H42 H 0.145581 0.104860 0.682600 0.050 Uiso 1 1 d . . . . .
H25 H 0.220911 0.104368 0.806019 0.050 Uiso 1 1 d . . . . .
H15 H 0.238711 0.118694 0.865759 0.050 Uiso 1 1 d . . . . .
H53 H 0.092773 0.119253 0.624565 0.050 Uiso 1 1 d . . . . .

loop_
_atom_site_aniso_label
_atom_site_aniso_U_11
_atom_site_aniso_U_22
_atom_site_aniso_U_33
_atom_site_aniso_U_23
_atom_site_aniso_U_13
_atom_site_aniso_U_12
N4 0.0335(10) 0.0451(13) 0.0438(14) -0.0043(11) 0.0094(9) -0.0050(9)
N27 0.0348(10) 0.0454(13) 0.0457(14) -0.0016(11) 0.0074(9) -0.0094(10)
N44 0.0328(10) 0.0501(14) 0.0432(13) 0.0013(11) 0.0095(9) -0.0021(10)
C2 0.0296(11) 0.0474(16) 0.0437(16) 0.0003(13) 0.0112(11) 0.0005(11)
C3 0.0302(11) 0.0468(16) 0.0469(16) -0.0044(13) 0.0090(11) -0.0019(11)
C5 0.0330(12) 0.0458(16) 0.0476(17) -0.0028(13) 0.0102(11) -0.0026(11)
C6 0.0325(12) 0.0479(16) 0.0518(17) -0.0007(14) 0.0104(11) -0.0006(11)
C7 0.0374(13) 0.0487(17) 0.0549(18) -0.0009(15) 0.0126(12) -0.0028(12)
C8 0.0388(13) 0.0466(17) 0.0561(19) -0.0024(14) 0.0117(12) -0.0047(12)
C9 0.0397(13) 0.0540(18) 0.0496(18) -0.0077(15) 0.0072(12) -0.0058(13)
C10 0.0352(12) 0.0487(16) 0.0482(17) -0.0022(14) 0.0096(11) -0.0051(12)
C11 0.0360(13) 0.0537(17) 0.0419(17) -0.0013(14) 0.0091(11) -0.0016(12)
C12 0.0419(14) 0.0561(19) 0.0492(18) -0.0088(15) 0.0110(12) -0.0092(13)
C13 0.0454(14) 0.0602(19) 0.0456(17) -0.0039(15) 0.0125(13) -0.0044(14)
C14 0.0518(16) 0.0570(19) 0.0480(18) -0.0035(15) 0.0143(13) -0.0107(14)
C15 0.0449(14) 0.0535(18) 0.0483(17) -0.0076(15) 0.0135(12) -0.0125(13)
C16 0.0302(12) 0.0519(17) 0.0481(17) -0.0029(14) 0.0106(11) -0.0021(12)
C21 0.0434(14) 0.0496(17) 0.062(2) -0.0044(15) 0.0067(13) -0.0108(13)
C25 0.0360(13) 0.0487(16) 0.0452(16) -0.0009(13) 0.0071(11) -0.0055(12)
C26 0.0319(12) 0.0460(16) 0.0473(17) -0.0023(13) 0.0108(11) -0.0036(11)
C28 0.0403(13) 0.0451(16) 0.0455(16) -0.0004(13) 0.0082(12) -0.0060(12)
C29 0.0409(14) 0.0555(19) 0.060(2) 0.0018(16) 0.0014(13) 0.0028(13)
C30 0.0594(19) 0.065(2) 0.066(2) 0.0092(18) -0.0043(16) 0.0046(16)
C31 0.071(2) 0.084(3) 0.058(2) 0.020(2) 0.0004(17) -0.0168(19)
C32 0.0514(17) 0.101(3) 0.060(2) 0.011(2) 0.0167(15) -0.0112(18)
C33 0.0370(14) 0.073(2) 0.0497(18) 0.0073(16) 0.0110(12) -0.0005(14)
C36 0.0384(14) 0.067(2) 0.0513(19) 0.0011(16) 0.0068(13) -0.0048(13)
C37 0.0440(16) 0.095(3) 0.056(2) 0.000(2) 0.0061(14) -0.0181(17)
C38 0.067(2) 0.085(3) 0.056(2) -0.009(2) 0.0034(16) -0.0283(19)
C39 0.080(2) 0.068(2) 0.058(2) -0.0167(18) 0.0130(18) -0.0102(18)
C40 0.0513(16) 0.0563(19) 0.063(2) -0.0094(16) 0.0162(15) -0.0063(14)
C41 0.0367(13) 0.0487(16) 0.0477(17) -0.0022(14) 0.0101(12) -0.0078(12)
C42 0.0342(12) 0.0530(17) 0.0427(16) -0.0065(14) 0.0083(11) -0.0085(12)
C43 0.0304(12) 0.0469(16) 0.0464(16) -0.0014(13) 0.0120(11) -0.0012(11)
C45 0.0318(12) 0.0505(17) 0.0527(18) 0.0023(14) 0.0121(11) 0.0000(12)
C46 0.0303(12) 0.0491(16) 0.0503(17) 0.0029(14) 0.0103(11) -0.0002(12)
C47 0.0340(12) 0.0539(18) 0.0578(19) 0.0030(15) 0.0120(12) -0.0005(12)
C48 0.0378(13) 0.0547(18) 0.0561(19) 0.0119(15) 0.0128(13) 0.0016(13)
C49 0.0377(13) 0.0617(19) 0.0528(18) 0.0086(15) 0.0092(12) -0.0015(13)
C50 0.0343(13) 0.0586(18) 0.0510(18) 0.0076(15) 0.0109(12) 0.0007(13)
C51 0.0351(13) 0.0614(19) 0.0463(17) 0.0054(15) 0.0104(12) 0.0008(13)
C52 0.0330(12) 0.0579(18) 0.0475(17) -0.0030(15) 0.0091(11) 0.0008(12)
C53 0.0458(15) 0.061(2) 0.0495(18) -0.0018(16) 0.0076(13) -0.0030(14)
C54 0.0485(16) 0.067(2) 0.053(2) -0.0057(17) 0.0014(13) -0.0071(15)
C55 0.0493(16) 0.076(2) 0.0454(18) 0.0003(17) 0.0070(13) 0.0001(16)
C56 0.0422(14) 0.069(2) 0.0529(19) 0.0035(16) 0.0087(13) -0.0021(14)
C57 0.068(2) 0.085(3) 0.060(2) 0.004(2) 0.0061(17) -0.0066(19)
C61 0.0481(15) 0.0587(19) 0.067(2) 0.0121(16) 0.0182(14) -0.0019(14)
B1 0.0299(13) 0.0483(18) 0.052(2) -0.0006(16) 0.0124(13) 0.0040(13)
C17 0.068(7) 0.075(7) 0.053(7) -0.006(7) 0.010(7) -0.009(7)
C18 0.071(10) 0.084(10) 0.056(10) -0.006(10) 0.008(10) -0.008(10)
C19 0.078(10) 0.082(10) 0.052(10) -0.011(10) 0.012(10) -0.007(10)
C20 0.074(10) 0.082(10) 0.063(10) -0.008(10) 0.013(10) 0.005(10)
C22 0.042(5) 0.052(5) 0.053(6) 0.002(5) 0.008(4) 0.007(6)
C23 0.072(6) 0.064(7) 0.081(7) -0.010(6) 0.011(6) -0.041(7)
C24 0.067(7) 0.051(6) 0.103(8) -0.024(6) 0.008(6) -0.021(6)
C34 0.0364(18) 0.065(3) 0.057(2) 0.002(2) 0.0122(16) 0.0053(18)
C35 0.0316(19) 0.057(3) 0.058(2) 0.002(2) 0.0093(16) 0.0028(17)
C58 0.071(6) 0.091(8) 0.063(8) -0.002(7) 0.001(6) -0.046(7)
C59 0.106(8) 0.070(7) 0.050(6) 0.021(6) 0.015(5) 0.019(7)
C60 0.057(6) 0.064(6) 0.054(5) -0.019(5) 0.003(5) -0.016(4)
C62 0.042(5) 0.062(4) 0.065(5) 0.008(4) 0.017(4) -0.005(4)
C63 0.077(6) 0.059(5) 0.071(5) 0.008(4) 0.018(4) -0.011(5)
C64 0.057(4) 0.059(5) 0.086(7) 0.019(5) 0.033(4) 0.007(4)
C17A 0.0579(18) 0.067(2) 0.0501(19) -0.0073(17) 0.0097(15) -0.0098(17)
C18A 0.071(2) 0.076(3) 0.050(2) -0.0025(18) 0.0124(17) -0.0152(19)
C19A 0.100(3) 0.077(3) 0.050(2) -0.0114(19) 0.013(2) -0.005(2)
C20A 0.059(2) 0.092(3) 0.060(2) 0.007(2) 0.0009(16) -0.0078(19)
C22A 0.058(8) 0.073(8) 0.074(9) -0.014(8) 0.009(7) -0.047(8)
C23A 0.060(8) 0.049(8) 0.072(9) 0.020(8) -0.017(7) 0.009(8)
C24A 0.046(6) 0.054(8) 0.084(8) -0.005(8) 0.032(6) 0.005(7)
C34A 0.029(6) 0.073(8) 0.055(7) 0.002(7) 0.017(6) 0.000(6)
C35A 0.024(6) 0.072(8) 0.052(7) 0.003(7) 0.021(6) -0.005(6)
C58A 0.089(7) 0.093(7) 0.054(7) 0.007(6) 0.011(5) 0.026(7)
C59A 0.109(8) 0.100(8) 0.076(8) -0.031(7) 0.017(6) -0.035(7)
C60A 0.109(8) 0.127(11) 0.083(8) 0.035(8) -0.037(7) -0.034(7)
C62A 0.030(7) 0.070(9) 0.093(11) 0.026(8) 0.007(7) 0.001(6)
C63A 0.065(9) 0.057(9) 0.082(10) 0.002(8) 0.020(7) -0.024(8)
C64A 0.072(9) 0.058(9) 0.087(12) 0.002(8) 0.025(8) 0.007(7)

loop_
_atom_type_symbol
_atom_type_description
_atom_type_scat_dispersion_real
_atom_type_scat_dispersion_imag
_atom_type_scat_source
C C 0.0181 0.0091 'International Tables Vol C Tables 4.2.6.8 and 6.1.1.4'
H H 0.0000 0.0000 'International Tables Vol C Tables 4.2.6.8 and 6.1.1.4'
B B 0.0090 0.0039 'International Tables Vol C Tables 4.2.6.8 and 6.1.1.4'
N N 0.0311 0.0180 'International Tables Vol C Tables 4.2.6.8 and 6.1.1.4'

loop_
_geom_angle_atom_site_label_1
_geom_angle_atom_site_label_2
_geom_angle_atom_site_label_3
_geom_angle
_geom_angle_site_symmetry_1
_geom_angle_site_symmetry_3
_geom_angle_publ_flag
C3 N4 C16 131.6(2) . . ?
C5 N4 C3 121.2(2) . . ?
C5 N4 C16 107.2(2) . . ?
C26 N27 C28 119.9(2) . . ?
C26 N27 C41 119.0(2) . . ?
C28 N27 C41 116.9(2) . . ?
C43 N44 C52 131.6(2) . . ?
C45 N44 C43 121.6(2) . . ?
C45 N44 C52 106.8(2) . . ?
C3 C2 C43 115.7(2) . . ?
C3 C2 B1 121.8(2) . . ?
C43 C2 B1 122.5(2) . . ?
N4 C3 C2 118.7(2) . . ?
C25 C3 N4 119.3(2) . . ?
C25 C3 C2 122.0(2) . . ?
N4 C5 C10 110.0(2) . . ?
C6 C5 N4 126.1(2) . . ?
C6 C5 C10 123.9(3) . . ?
C5 C6 C7 114.5(3) . . ?
C5 C6 B1 116.2(2) . . ?
C7 C6 B1 129.2(3) . . ?
C6 C7 H7 118.0 . . ?
C8 C7 C6 124.1(3) . . ?
C8 C7 H7 118.0 . . ?
C7 C8 C21 122.3(3) . . ?
C9 C8 C7 117.9(3) . . ?
C9 C8 C21 119.9(3) . . ?
C8 C9 H9 119.6 . . ?
C10 C9 C8 120.8(3) . . ?
C10 C9 H9 119.6 . . ?
C5 C10 C11 106.6(2) . . ?
C9 C10 C5 118.8(3) . . ?
C9 C10 C11 134.5(3) . . ?
C12 C11 C10 131.2(3) . . ?
C12 C11 C16 121.3(3) . . ?
C16 C11 C10 107.5(2) . . ?
C11 C12 H12 119.5 . . ?
C11 C12 C13 121.1(3) . . ?
C13 C12 H12 119.5 . . ?
C12 C13 C17 127.5(16) . . ?
C12 C13 C17A 119.8(3) . . ?
C14 C13 C12 116.4(3) . . ?
C14 C13 C17 116.0(15) . . ?
C14 C13 C17A 123.7(3) . . ?
C13 C14 H14 118.1 . . ?
C15 C14 C13 123.8(3) . . ?
C15 C14 H14 118.1 . . ?
C14 C15 H15 114.7 . . ?
C16 C15 C14 118.9(3) . . ?
C16 C15 H15 126.4 . . ?
C11 C16 N4 108.7(2) . . ?
C15 C16 N4 133.0(2) . . ?
C15 C16 C11 118.4(3) . . ?
C8 C21 C22 111.6(7) . . ?
C8 C21 C24 107.4(8) . . ?
C8 C21 C22A 106.6(10) . . ?
C8 C21 C23A 113.7(9) . . ?
C8 C21 C24A 111.5(10) . . ?
C22 C21 C24 109.1(8) . . ?
C23 C21 C8 111.8(6) . . ?
C23 C21 C22 108.4(7) . . ?
C23 C21 C24 108.3(9) . . ?
C23A C21 C22A 107.5(11) . . ?
C24A C21 C22A 109.8(12) . . ?
C24A C21 C23A 107.7(11) . . ?
C3 C25 C26 120.1(3) . . ?
C3 C25 H25 120.4 . . ?
C26 C25 H25 119.5 . . ?
C25 C26 N27 119.8(3) . . ?
C25 C26 C42 119.8(2) . . ?
C42 C26 N27 120.4(2) . . ?
C29 C28 N27 117.8(2) . . ?
C29 C28 C33 120.7(3) . . ?
C33 C28 N27 121.4(2) . . ?
C28 C29 H29 119.4 . . ?
C30 C29 C28 121.3(3) . . ?
C30 C29 H29 119.4 . . ?
C29 C30 H30 120.4 . . ?
C29 C30 C31 119.2(3) . . ?
C31 C30 H30 120.4 . . ?
C30 C31 H31 120.3 . . ?
C30 C31 C32 119.4(3) . . ?
C32 C31 H31 120.3 . . ?
C31 C32 H32 118.7 . . ?
C31 C32 C33 122.6(3) . . ?
C33 C32 H32 118.7 . . ?
C28 C33 C32 116.7(3) . . ?
C28 C33 C34 127.4(3) . . ?
C28 C33 C34A 110.0(8) . . ?
C32 C33 C34 115.4(3) . . ?
C32 C33 C34A 129.5(8) . . ?
C37 C36 C41 118.3(3) . . ?
C37 C36 C35 124.0(3) . . ?
C37 C36 C35A 107.2(7) . . ?
C41 C36 C35 117.7(3) . . ?
C41 C36 C35A 128.4(7) . . ?
C36 C37 H37 119.4 . . ?
C38 C37 C36 121.2(3) . . ?
C38 C37 H37 119.4 . . ?
C37 C38 H38 119.9 . . ?
C37 C38 C39 120.2(3) . . ?
C39 C38 H38 119.9 . . ?
C38 C39 H39 120.0 . . ?
C38 C39 C40 120.0(3) . . ?
C40 C39 H39 120.0 . . ?
C39 C40 H40 120.5 . . ?
C41 C40 C39 119.0(3) . . ?
C41 C40 H40 120.5 . . ?
C36 C41 N27 118.5(2) . . ?
C40 C41 N27 120.2(2) . . ?
C40 C41 C36 121.3(3) . . ?
C26 C42 H42 119.8 . . ?
C43 C42 C26 120.5(2) . . ?
C43 C42 H42 119.7 . . ?
N44 C43 C2 118.1(2) . . ?
C42 C43 N44 120.1(2) . . ?
C42 C43 C2 121.8(3) . . ?
C46 C45 N44 125.7(3) . . ?
C46 C45 C50 124.3(3) . . ?
C50 C45 N44 110.0(2) . . ?
C45 C46 C47 114.1(3) . . ?
C45 C46 B1 116.8(2) . . ?
C47 C46 B1 129.1(3) . . ?
C46 C47 H47 118.0 . . ?
C48 C47 C46 124.0(3) . . ?
C48 C47 H47 118.0 . . ?
C47 C48 C49 118.5(3) . . ?
C47 C48 C61 121.4(3) . . ?
C49 C48 C61 120.1(3) . . ?
C48 C49 H49 120.0 . . ?
C50 C49 C48 120.0(3) . . ?
C50 C49 H49 120.0 . . ?
C45 C50 C51 107.2(3) . . ?
C49 C50 C45 119.1(3) . . ?
C49 C50 C51 133.6(3) . . ?
C52 C51 C50 107.3(3) . . ?
C56 C51 C50 131.0(3) . . ?
C56 C51 C52 121.7(3) . . ?
C51 C52 N44 108.5(2) . . ?
C53 C52 N44 133.1(3) . . ?
C53 C52 C51 118.3(3) . . ?
C52 C53 H53 123.1 . . ?
C54 C53 C52 118.6(3) . . ?
C54 C53 H53 118.2 . . ?
C53 C54 H54 118.0 . . ?
C53 C54 C55 123.9(3) . . ?
C55 C54 H54 118.0 . . ?
C54 C55 C57 120.5(3) . . ?
C56 C55 C54 116.5(3) . . ?
C56 C55 C57 123.0(3) . . ?
C51 C56 H56 119.6 . . ?
C55 C56 C51 120.9(3) . . ?
C55 C56 H56 119.6 . . ?
C55 C57 C58 110.8(7) . . ?
C55 C57 C59 109.4(7) . . ?
C55 C57 C58A 112.7(8) . . ?
C55 C57 C59A 107.4(8) . . ?
C55 C57 C60A 105.8(10) . . ?
C59 C57 C58 106.8(10) . . ?
C60 C57 C55 112.4(7) . . ?
C60 C57 C58 107.6(9) . . ?
C60 C57 C59 109.7(9) . . ?
C59A C57 C58A 110.2(10) . . ?
C59A C57 C60A 114.3(11) . . ?
C60A C57 C58A 106.5(9) . . ?
C48 C61 C64 107.5(6) . . ?
C48 C61 C62A 107.1(14) . . ?
C48 C61 C64A 110.2(14) . . ?
C62 C61 C48 110.0(7) . . ?
C62 C61 C64 109.4(7) . . ?
C63 C61 C48 113.1(7) . . ?
C63 C61 C62 108.3(7) . . ?
C63 C61 C64 108.5(7) . . ?
C63A C61 C48 110.8(13) . . ?
C63A C61 C62A 109.9(14) . . ?
C63A C61 C64A 108.5(15) . . ?
C64A C61 C62A 110.4(15) . . ?
C2 B1 C6 115.7(3) . . ?
C2 B1 C46 115.3(3) . . ?
C46 B1 C6 129.0(3) . . ?
C13 C17 C18 112(2) . . ?
C13 C17 C20 110(2) . . ?
C19 C17 C13 111(2) . . ?
C19 C17 C18 109(2) . . ?
C19 C17 C20 109(2) . . ?
C20 C17 C18 106(2) . . ?
C17 C18 H18A 109.5 . . ?
C17 C18 H18B 109.5 . . ?
C17 C18 H18C 109.5 . . ?
H18A C18 H18B 109.5 . . ?
H18A C18 H18C 109.5 . . ?
H18B C18 H18C 109.5 . . ?
C17 C19 H19A 109.5 . . ?
C17 C19 H19B 109.5 . . ?
C17 C19 H19C 109.5 . . ?
H19A C19 H19B 109.5 . . ?
H19A C19 H19C 109.5 . . ?
H19B C19 H19C 109.5 . . ?
C17 C20 H20A 109.5 . . ?
C17 C20 H20B 109.5 . . ?
C17 C20 H20C 109.5 . . ?
H20A C20 H20B 109.5 . . ?
H20A C20 H20C 109.5 . . ?
H20B C20 H20C 109.5 . . ?
C21 C22 H22A 109.5 . . ?
C21 C22 H22B 109.5 . . ?
C21 C22 H22C 109.5 . . ?
H22A C22 H22B 109.5 . . ?
H22A C22 H22C 109.5 . . ?
H22B C22 H22C 109.5 . . ?
C21 C23 H23A 109.5 . . ?
C21 C23 H23B 109.5 . . ?
C21 C23 H23C 109.5 . . ?
H23A C23 H23B 109.5 . . ?
H23A C23 H23C 109.5 . . ?
H23B C23 H23C 109.5 . . ?
C21 C24 H24A 109.5 . . ?
C21 C24 H24B 109.5 . . ?
C21 C24 H24C 109.5 . . ?
H24A C24 H24B 109.5 . . ?
H24A C24 H24C 109.5 . . ?
H24B C24 H24C 109.5 . . ?
C33 C34 H34A 108.0 . . ?
C33 C34 H34B 108.0 . . ?
C33 C34 C35 117.4(3) . . ?
H34A C34 H34B 107.2 . . ?
C35 C34 H34A 108.0 . . ?
C35 C34 H34B 108.0 . . ?
C36 C35 H35A 109.7 . . ?
C36 C35 H35B 109.7 . . ?
C34 C35 C36 109.8(3) . . ?
C34 C35 H35A 109.7 . . ?
C34 C35 H35B 109.7 . . ?
H35A C35 H35B 108.2 . . ?
C57 C58 H58A 109.5 . . ?
C57 C58 H58B 109.5 . . ?
C57 C58 H58C 109.5 . . ?
H58A C58 H58B 109.5 . . ?
H58A C58 H58C 109.5 . . ?
H58B C58 H58C 109.5 . . ?
C57 C59 H59A 109.5 . . ?
C57 C59 H59B 109.5 . . ?
C57 C59 H59C 109.5 . . ?
H59A C59 H59B 109.5 . . ?
H59A C59 H59C 109.5 . . ?
H59B C59 H59C 109.5 . . ?
C57 C60 H60A 109.5 . . ?
C57 C60 H60B 109.5 . . ?
C57 C60 H60C 109.5 . . ?
H60A C60 H60B 109.5 . . ?
H60A C60 H60C 109.5 . . ?
H60B C60 H60C 109.5 . . ?
C61 C62 H62A 109.5 . . ?
C61 C62 H62B 109.5 . . ?
C61 C62 H62C 109.5 . . ?
H62A C62 H62B 109.5 . . ?
H62A C62 H62C 109.5 . . ?
H62B C62 H62C 109.5 . . ?
C61 C63 H63A 109.5 . . ?
C61 C63 H63B 109.5 . . ?
C61 C63 H63C 109.5 . . ?
H63A C63 H63B 109.5 . . ?
H63A C63 H63C 109.5 . . ?
H63B C63 H63C 109.5 . . ?
C61 C64 H64A 109.5 . . ?
C61 C64 H64B 109.5 . . ?
C61 C64 H64C 109.5 . . ?
H64A C64 H64B 109.5 . . ?
H64A C64 H64C 109.5 . . ?
H64B C64 H64C 109.5 . . ?
C13 C17A C18A 112.1(3) . . ?
C13 C17A C20A 108.7(3) . . ?
C18A C17A C20A 108.2(3) . . ?
C19A C17A C13 110.7(3) . . ?
C19A C17A C18A 108.1(3) . . ?
C19A C17A C20A 109.1(3) . . ?
C17A C18A H18D 109.5 . . ?
C17A C18A H18E 109.5 . . ?
C17A C18A H18F 109.5 . . ?
H18D C18A H18E 109.5 . . ?
H18D C18A H18F 109.5 . . ?
H18E C18A H18F 109.5 . . ?
C17A C19A H19D 109.5 . . ?
C17A C19A H19E 109.5 . . ?
C17A C19A H19F 109.5 . . ?
H19D C19A H19E 109.5 . . ?
H19D C19A H19F 109.5 . . ?
H19E C19A H19F 109.5 . . ?
C17A C20A H20D 109.5 . . ?
C17A C20A H20E 109.5 . . ?
C17A C20A H20F 109.5 . . ?
H20D C20A H20E 109.5 . . ?
H20D C20A H20F 109.5 . . ?
H20E C20A H20F 109.5 . . ?
C21 C22A H22D 109.5 . . ?
C21 C22A H22E 109.5 . . ?
C21 C22A H22F 109.5 . . ?
H22D C22A H22E 109.5 . . ?
H22D C22A H22F 109.5 . . ?
H22E C22A H22F 109.5 . . ?
C21 C23A H23D 109.5 . . ?
C21 C23A H23E 109.5 . . ?
C21 C23A H23F 109.5 . . ?
H23D C23A H23E 109.5 . . ?
H23D C23A H23F 109.5 . . ?
H23E C23A H23F 109.5 . . ?
C21 C24A H24D 109.5 . . ?
C21 C24A H24E 109.5 . . ?
C21 C24A H24F 109.5 . . ?
H24D C24A H24E 109.5 . . ?
H24D C24A H24F 109.5 . . ?
H24E C24A H24F 109.5 . . ?
C33 C34A H34C 109.7 . . ?
C33 C34A H34D 109.7 . . ?
H34C C34A H34D 108.2 . . ?
C35A C34A C33 109.8(16) . . ?
C35A C34A H34C 109.7 . . ?
C35A C34A H34D 109.7 . . ?
C36 C35A C34A 114.0(14) . . ?
C36 C35A H35C 108.8 . . ?
C36 C35A H35D 108.8 . . ?
C34A C35A H35C 108.8 . . ?
C34A C35A H35D 108.8 . . ?
H35C C35A H35D 107.6 . . ?
C57 C58A H58D 109.5 . . ?
C57 C58A H58E 109.5 . . ?
C57 C58A H58F 109.5 . . ?
H58D C58A H58E 109.5 . . ?
H58D C58A H58F 109.5 . . ?
H58E C58A H58F 109.5 . . ?
C57 C59A H59D 109.5 . . ?
C57 C59A H59E 109.5 . . ?
C57 C59A H59F 109.5 . . ?
H59D C59A H59E 109.5 . . ?
H59D C59A H59F 109.5 . . ?
H59E C59A H59F 109.5 . . ?
C57 C60A H60D 109.5 . . ?
C57 C60A H60E 109.5 . . ?
C57 C60A H60F 109.5 . . ?
H60D C60A H60E 109.5 . . ?
H60D C60A H60F 109.5 . . ?
H60E C60A H60F 109.5 . . ?
C61 C62A H62D 109.5 . . ?
C61 C62A H62E 109.5 . . ?
C61 C62A H62F 109.5 . . ?
H62D C62A H62E 109.5 . . ?
H62D C62A H62F 109.5 . . ?
H62E C62A H62F 109.5 . . ?
C61 C63A H63D 109.5 . . ?
C61 C63A H63E 109.5 . . ?
C61 C63A H63F 109.5 . . ?
H63D C63A H63E 109.5 . . ?
H63D C63A H63F 109.5 . . ?
H63E C63A H63F 109.5 . . ?
C61 C64A H64D 109.5 . . ?
C61 C64A H64E 109.5 . . ?
C61 C64A H64F 109.5 . . ?
H64D C64A H64E 109.5 . . ?
H64D C64A H64F 109.5 . . ?
H64E C64A H64F 109.5 . . ?

loop_
_geom_bond_atom_site_label_1
_geom_bond_atom_site_label_2
_geom_bond_distance
_geom_bond_site_symmetry_2
_geom_bond_publ_flag
N4 C3 1.405(3) . ?
N4 C5 1.404(3) . ?
N4 C16 1.421(3) . ?
N27 C26 1.394(3) . ?
N27 C28 1.435(3) . ?
N27 C41 1.440(3) . ?
N44 C43 1.406(3) . ?
N44 C45 1.401(3) . ?
N44 C52 1.430(3) . ?
C2 C3 1.428(4) . ?
C2 C43 1.429(4) . ?
C2 B1 1.524(4) . ?
C3 C25 1.389(4) . ?
C5 C6 1.387(4) . ?
C5 C10 1.409(4) . ?
C6 C7 1.412(4) . ?
C6 B1 1.542(4) . ?
C7 H7 0.9500 . ?
C7 C8 1.402(4) . ?
C8 C9 1.399(4) . ?
C8 C21 1.532(4) . ?
C9 H9 0.9500 . ?
C9 C10 1.379(4) . ?
C10 C11 1.444(4) . ?
C11 C12 1.382(4) . ?
C11 C16 1.413(4) . ?
C12 H12 0.9500 . ?
C12 C13 1.401(4) . ?
C13 C14 1.393(4) . ?
C13 C17 1.529(19) . ?
C13 C17A 1.525(4) . ?
C14 H14 0.9500 . ?
C14 C15 1.391(4) . ?
C15 C16 1.390(4) . ?
C15 H15 0.9409 . ?
C21 C22 1.535(7) . ?
C21 C23 1.530(9) . ?
C21 C24 1.541(9) . ?
C21 C22A 1.544(11) . ?
C21 C23A 1.538(11) . ?
C21 C24A 1.537(10) . ?
C25 C26 1.391(4) . ?
C25 H25 0.9001 . ?
C26 C42 1.391(4) . ?
C28 C29 1.386(4) . ?
C28 C33 1.390(4) . ?
C29 H29 0.9500 . ?
C29 C30 1.374(4) . ?
C30 H30 0.9500 . ?
C30 C31 1.378(5) . ?
C31 H31 0.9500 . ?
C31 C32 1.382(5) . ?
C32 H32 0.9500 . ?
C32 C33 1.394(4) . ?
C33 C34 1.511(4) . ?
C33 C34A 1.595(16) . ?
C36 C37 1.385(4) . ?
C36 C41 1.393(4) . ?
C36 C35 1.524(5) . ?
C36 C35A 1.473(14) . ?
C37 H37 0.9500 . ?
C37 C38 1.371(5) . ?
C38 H38 0.9500 . ?
C38 C39 1.385(5) . ?
C39 H39 0.9500 . ?
C39 C40 1.391(4) . ?
C40 H40 0.9500 . ?
C40 C41 1.388(4) . ?
C42 C43 1.382(4) . ?
C42 H42 0.8838 . ?
C45 C46 1.394(4) . ?
C45 C50 1.394(4) . ?
C46 C47 1.416(4) . ?
C46 B1 1.532(4) . ?
C47 H47 0.9500 . ?
C47 C48 1.397(4) . ?
C48 C49 1.399(4) . ?
C48 C61 1.534(4) . ?
C49 H49 0.9500 . ?
C49 C50 1.390(4) . ?
C50 C51 1.441(4) . ?
C51 C52 1.406(4) . ?
C51 C56 1.390(4) . ?
C52 C53 1.392(4) . ?
C53 C54 1.389(4) . ?
C53 H53 0.9349 . ?
C54 H54 0.9500 . ?
C54 C55 1.402(4) . ?
C55 C56 1.385(4) . ?
C55 C57 1.532(5) . ?
C56 H56 0.9500 . ?
C57 C58 1.559(10) . ?
C57 C59 1.554(10) . ?
C57 C60 1.531(9) . ?
C57 C58A 1.554(10) . ?
C57 C59A 1.541(10) . ?
C57 C60A 1.546(11) . ?
C61 C62 1.532(7) . ?
C61 C63 1.525(8) . ?
C61 C64 1.549(7) . ?
C61 C62A 1.541(14) . ?
C61 C63A 1.533(13) . ?
C61 C64A 1.537(13) . ?
C17 C18 1.538(19) . ?
C17 C19 1.52(2) . ?
C17 C20 1.53(2) . ?
C18 H18A 0.9800 . ?
C18 H18B 0.9800 . ?
C18 H18C 0.9800 . ?
C19 H19A 0.9800 . ?
C19 H19B 0.9800 . ?
C19 H19C 0.9800 . ?
C20 H20A 0.9800 . ?
C20 H20B 0.9800 . ?
C20 H20C 0.9800 . ?
C22 H22A 0.9800 . ?
C22 H22B 0.9800 . ?
C22 H22C 0.9800 . ?
C23 H23A 0.9800 . ?
C23 H23B 0.9800 . ?
C23 H23C 0.9800 . ?
C24 H24A 0.9800 . ?
C24 H24B 0.9800 . ?
C24 H24C 0.9800 . ?
C34 H34A 0.9900 . ?
C34 H34B 0.9900 . ?
C34 C35 1.519(5) . ?
C35 H35A 0.9900 . ?
C35 H35B 0.9900 . ?
C58 H58A 0.9800 . ?
C58 H58B 0.9800 . ?
C58 H58C 0.9800 . ?
C59 H59A 0.9800 . ?
C59 H59B 0.9800 . ?
C59 H59C 0.9800 . ?
C60 H60A 0.9800 . ?
C60 H60B 0.9800 . ?
C60 H60C 0.9800 . ?
C62 H62A 0.9800 . ?
C62 H62B 0.9800 . ?
C62 H62C 0.9800 . ?
C63 H63A 0.9800 . ?
C63 H63B 0.9800 . ?
C63 H63C 0.9800 . ?
C64 H64A 0.9800 . ?
C64 H64B 0.9800 . ?
C64 H64C 0.9800 . ?
C17A C18A 1.531(5) . ?
C17A C19A 1.516(5) . ?
C17A C20A 1.535(5) . ?
C18A H18D 0.9800 . ?
C18A H18E 0.9800 . ?
C18A H18F 0.9800 . ?
C19A H19D 0.9800 . ?
C19A H19E 0.9800 . ?
C19A H19F 0.9800 . ?
C20A H20D 0.9800 . ?
C20A H20E 0.9800 . ?
C20A H20F 0.9800 . ?
C22A H22D 0.9800 . ?
C22A H22E 0.9800 . ?
C22A H22F 0.9800 . ?
C23A H23D 0.9800 . ?
C23A H23E 0.9800 . ?
C23A H23F 0.9800 . ?
C24A H24D 0.9800 . ?
C24A H24E 0.9800 . ?
C24A H24F 0.9800 . ?
C34A H34C 0.9900 . ?
C34A H34D 0.9900 . ?
C34A C35A 1.513(17) . ?
C35A H35C 0.9900 . ?
C35A H35D 0.9900 . ?
C58A H58D 0.9800 . ?
C58A H58E 0.9800 . ?
C58A H58F 0.9800 . ?
C59A H59D 0.9800 . ?
C59A H59E 0.9800 . ?
C59A H59F 0.9800 . ?
C60A H60D 0.9800 . ?
C60A H60E 0.9800 . ?
C60A H60F 0.9800 . ?
C62A H62D 0.9800 . ?
C62A H62E 0.9800 . ?
C62A H62F 0.9800 . ?
C63A H63D 0.9800 . ?
C63A H63E 0.9800 . ?
C63A H63F 0.9800 . ?
C64A H64D 0.9800 . ?
C64A H64E 0.9800 . ?
C64A H64F 0.9800 . ?

loop_
_geom_torsion_atom_site_label_1
_geom_torsion_atom_site_label_2
_geom_torsion_atom_site_label_3
_geom_torsion_atom_site_label_4
_geom_torsion
_geom_torsion_site_symmetry_1
_geom_torsion_site_symmetry_2
_geom_torsion_site_symmetry_3
_geom_torsion_site_symmetry_4
_geom_torsion_publ_flag
N4 C3 C25 C26 178.7(2) . . . . ?
N4 C5 C6 C7 179.4(2) . . . . ?
N4 C5 C6 B1 1.1(4) . . . . ?
N4 C5 C10 C9 -178.8(2) . . . . ?
N4 C5 C10 C11 0.7(3) . . . . ?
N27 C26 C42 C43 178.2(2) . . . . ?
N27 C28 C29 C30 178.6(3) . . . . ?
N27 C28 C33 C32 -179.6(3) . . . . ?
N27 C28 C33 C34 8.8(5) . . . . ?
N27 C28 C33 C34A -19.4(8) . . . . ?
N44 C45 C46 C47 177.8(2) . . . . ?
N44 C45 C46 B1 -2.0(4) . . . . ?
N44 C45 C50 C49 -177.8(2) . . . . ?
N44 C45 C50 C51 0.2(3) . . . . ?
N44 C52 C53 C54 180.0(3) . . . . ?
C2 C3 C25 C26 -0.5(4) . . . . ?
C3 N4 C5 C6 2.4(4) . . . . ?
C3 N4 C5 C10 -177.5(2) . . . . ?
C3 N4 C16 C11 176.2(2) . . . . ?
C3 N4 C16 C15 -4.8(5) . . . . ?
C3 C2 C43 N44 176.1(2) . . . . ?
C3 C2 C43 C42 -2.2(3) . . . . ?
C3 C2 B1 C6 1.2(3) . . . . ?
C3 C2 B1 C46 -178.4(2) . . . . ?
C3 C25 C26 N27 -178.8(2) . . . . ?
C3 C25 C26 C42 0.0(4) . . . . ?
C5 N4 C3 C2 -4.0(3) . . . . ?
C5 N4 C3 C25 176.8(2) . . . . ?
C5 N4 C16 C11 -1.5(3) . . . . ?
C5 N4 C16 C15 177.5(3) . . . . ?
C5 C6 C7 C8 -0.9(4) . . . . ?
C5 C6 B1 C2 -2.7(3) . . . . ?
C5 C6 B1 C46 176.8(2) . . . . ?
C5 C10 C11 C12 176.9(3) . . . . ?
C5 C10 C11 C16 -1.6(3) . . . . ?
C6 C5 C10 C9 1.3(4) . . . . ?
C6 C5 C10 C11 -179.2(2) . . . . ?
C6 C7 C8 C9 1.8(4) . . . . ?
C6 C7 C8 C21 -177.9(2) . . . . ?
C7 C6 B1 C2 179.3(2) . . . . ?
C7 C6 B1 C46 -1.2(4) . . . . ?
C7 C8 C9 C10 -1.2(4) . . . . ?
C7 C8 C21 C22 -116.9(7) . . . . ?
C7 C8 C21 C23 4.8(8) . . . . ?
C7 C8 C21 C24 123.5(9) . . . . ?
C7 C8 C21 C22A -114.9(11) . . . . ?
C7 C8 C21 C23A 3.4(9) . . . . ?
C7 C8 C21 C24A 125.4(11) . . . . ?
C8 C9 C10 C5 -0.2(4) . . . . ?
C8 C9 C10 C11 -179.6(3) . . . . ?
C9 C8 C21 C22 63.4(7) . . . . ?
C9 C8 C21 C23 -174.9(7) . . . . ?
C9 C8 C21 C24 -56.2(9) . . . . ?
C9 C8 C21 C22A 65.4(11) . . . . ?
C9 C8 C21 C23A -176.3(9) . . . . ?
C9 C8 C21 C24A -54.3(11) . . . . ?
C9 C10 C11 C12 -3.8(5) . . . . ?
C9 C10 C11 C16 177.8(3) . . . . ?
C10 C5 C6 C7 -0.8(4) . . . . ?
C10 C5 C6 B1 -179.0(2) . . . . ?
C10 C11 C12 C13 -178.5(3) . . . . ?
C10 C11 C16 N4 2.0(3) . . . . ?
C10 C11 C16 C15 -177.2(2) . . . . ?
C11 C12 C13 C14 -3.3(4) . . . . ?
C11 C12 C13 C17 179.4(19) . . . . ?
C11 C12 C13 C17A 173.2(3) . . . . ?
C12 C11 C16 N4 -176.7(2) . . . . ?
C12 C11 C16 C15 4.1(4) . . . . ?
C12 C13 C14 C15 3.1(4) . . . . ?
C12 C13 C17 C18 -131(3) . . . . ?
C12 C13 C17 C19 107(3) . . . . ?
C12 C13 C17 C20 -14(3) . . . . ?
C12 C13 C17A C18A 176.5(3) . . . . ?
C12 C13 C17A C19A 55.8(4) . . . . ?
C12 C13 C17A C20A -64.0(4) . . . . ?
C13 C14 C15 C16 0.7(4) . . . . ?
C14 C13 C17 C18 52(3) . . . . ?
C14 C13 C17 C19 -70(3) . . . . ?
C14 C13 C17 C20 169(2) . . . . ?
C14 C13 C17A C18A -7.2(5) . . . . ?
C14 C13 C17A C19A -127.9(3) . . . . ?
C14 C13 C17A C20A 112.3(3) . . . . ?
C14 C15 C16 N4 176.8(3) . . . . ?
C14 C15 C16 C11 -4.3(4) . . . . ?
C16 N4 C3 C2 178.6(2) . . . . ?
C16 N4 C3 C25 -0.6(4) . . . . ?
C16 N4 C5 C6 -179.6(2) . . . . ?
C16 N4 C5 C10 0.5(3) . . . . ?
C16 C11 C12 C13 -0.2(4) . . . . ?
C21 C8 C9 C10 178.5(2) . . . . ?
C25 C26 C42 C43 -0.5(4) . . . . ?
C26 N27 C28 C29 -82.8(3) . . . . ?
C26 N27 C28 C33 97.6(3) . . . . ?
C26 N27 C41 C36 -86.0(3) . . . . ?
C26 N27 C41 C40 94.7(3) . . . . ?
C26 C42 C43 N44 -176.5(2) . . . . ?
C26 C42 C43 C2 1.7(4) . . . . ?
C28 N27 C26 C25 8.8(3) . . . . ?
C28 N27 C26 C42 -169.9(2) . . . . ?
C28 N27 C41 C36 70.9(3) . . . . ?
C28 N27 C41 C40 -108.5(3) . . . . ?
C28 C29 C30 C31 1.0(5) . . . . ?
C28 C33 C34 C35 -14.8(6) . . . . ?
C28 C33 C34A C35A 85.5(16) . . . . ?
C29 C28 C33 C32 0.7(5) . . . . ?
C29 C28 C33 C34 -170.8(3) . . . . ?
C29 C28 C33 C34A 161.0(8) . . . . ?
C29 C30 C31 C32 0.8(5) . . . . ?
C30 C31 C32 C33 -1.8(6) . . . . ?
C31 C32 C33 C28 1.0(5) . . . . ?
C31 C32 C33 C34 173.6(4) . . . . ?
C31 C32 C33 C34A -154.6(10) . . . . ?
C32 C33 C34 C35 173.6(4) . . . . ?
C32 C33 C34A C35A -117.5(13) . . . . ?
C33 C28 C29 C30 -1.8(5) . . . . ?
C33 C34 C35 C36 65.4(5) . . . . ?
C33 C34A C35A C36 -70(3) . . . . ?
C36 C37 C38 C39 -1.4(5) . . . . ?
C37 C36 C41 N27 -177.9(3) . . . . ?
C37 C36 C41 C40 1.5(5) . . . . ?
C37 C36 C35 C34 106.5(4) . . . . ?
C37 C36 C35A C34A 177.8(17) . . . . ?
C37 C38 C39 C40 1.0(6) . . . . ?
C38 C39 C40 C41 0.6(5) . . . . ?
C39 C40 C41 N27 177.5(3) . . . . ?
C39 C40 C41 C36 -1.9(5) . . . . ?
C41 N27 C26 C25 165.0(2) . . . . ?
C41 N27 C26 C42 -13.7(3) . . . . ?
C41 N27 C28 C29 120.5(3) . . . . ?
C41 N27 C28 C33 -59.1(4) . . . . ?
C41 C36 C37 C38 0.2(5) . . . . ?
C41 C36 C35 C34 -72.9(4) . . . . ?
C41 C36 C35A C34A 26(3) . . . . ?
C43 N44 C45 C46 -0.3(4) . . . . ?
C43 N44 C45 C50 178.3(2) . . . . ?
C43 N44 C52 C51 -177.9(2) . . . . ?
C43 N44 C52 C53 4.1(5) . . . . ?
C43 C2 C3 N4 -177.7(2) . . . . ?
C43 C2 C3 C25 1.6(3) . . . . ?
C43 C2 B1 C6 -179.1(2) . . . . ?
C43 C2 B1 C46 1.4(3) . . . . ?
C45 N44 C43 C2 3.2(3) . . . . ?
C45 N44 C43 C42 -178.5(2) . . . . ?
C45 N44 C52 C51 1.0(3) . . . . ?
C45 N44 C52 C53 -177.0(3) . . . . ?
C45 C46 C47 C48 0.0(4) . . . . ?
C45 C46 B1 C2 1.4(3) . . . . ?
C45 C46 B1 C6 -178.1(2) . . . . ?
C45 C50 C51 C52 0.4(3) . . . . ?
C45 C50 C51 C56 -179.7(3) . . . . ?
C46 C45 C50 C49 0.8(4) . . . . ?
C46 C45 C50 C51 178.8(2) . . . . ?
C46 C47 C48 C49 0.4(4) . . . . ?
C46 C47 C48 C61 -180.0(2) . . . . ?
C47 C46 B1 C2 -178.4(2) . . . . ?
C47 C46 B1 C6 2.1(4) . . . . ?
C47 C48 C49 C50 -0.2(4) . . . . ?
C47 C48 C61 C62 118.0(9) . . . . ?
C47 C48 C61 C63 -3.2(10) . . . . ?
C47 C48 C61 C64 -123.0(10) . . . . ?
C47 C48 C61 C62A 129.5(16) . . . . ?
C47 C48 C61 C63A 9.7(19) . . . . ?
C47 C48 C61 C64A -110.4(19) . . . . ?
C48 C49 C50 C45 -0.4(4) . . . . ?
C48 C49 C50 C51 -177.8(3) . . . . ?
C49 C48 C61 C62 -62.3(9) . . . . ?
C49 C48 C61 C63 176.5(10) . . . . ?
C49 C48 C61 C64 56.7(10) . . . . ?
C49 C48 C61 C62A -50.8(16) . . . . ?
C49 C48 C61 C63A -170.7(19) . . . . ?
C49 C48 C61 C64A 69.3(19) . . . . ?
C49 C50 C51 C52 178.0(3) . . . . ?
C49 C50 C51 C56 -2.0(5) . . . . ?
C50 C45 C46 C47 -0.6(4) . . . . ?
C50 C45 C46 B1 179.6(2) . . . . ?
C50 C51 C52 N44 -0.8(3) . . . . ?
C50 C51 C52 C53 177.5(2) . . . . ?
C50 C51 C56 C55 -179.2(3) . . . . ?
C51 C52 C53 C54 2.2(4) . . . . ?
C52 N44 C43 C2 -178.1(2) . . . . ?
C52 N44 C43 C42 0.3(4) . . . . ?
C52 N44 C45 C46 -179.3(2) . . . . ?
C52 N44 C45 C50 -0.7(3) . . . . ?
C52 C51 C56 C55 0.7(4) . . . . ?
C52 C53 C54 C55 -0.3(5) . . . . ?
C53 C54 C55 C56 -1.4(5) . . . . ?
C53 C54 C55 C57 177.2(3) . . . . ?
C54 C55 C56 C51 1.2(4) . . . . ?
C54 C55 C57 C58 168.9(10) . . . . ?
C54 C55 C57 C59 -73.6(10) . . . . ?
C54 C55 C57 C60 48.5(8) . . . . ?
C54 C55 C57 C58A 175.7(9) . . . . ?
C54 C55 C57 C59A -62.8(12) . . . . ?
C54 C55 C57 C60A 59.7(12) . . . . ?
C56 C51 C52 N44 179.2(2) . . . . ?
C56 C51 C52 C53 -2.5(4) . . . . ?
C56 C55 C57 C58 -12.6(10) . . . . ?
C56 C55 C57 C59 104.9(10) . . . . ?
C56 C55 C57 C60 -133.0(8) . . . . ?
C56 C55 C57 C58A -5.8(9) . . . . ?
C56 C55 C57 C59A 115.7(11) . . . . ?
C56 C55 C57 C60A -121.8(12) . . . . ?
C57 C55 C56 C51 -177.4(3) . . . . ?
C61 C48 C49 C50 -179.8(2) . . . . ?
B1 C2 C3 N4 2.1(3) . . . . ?
B1 C2 C3 C25 -178.6(2) . . . . ?
B1 C2 C43 N44 -3.6(3) . . . . ?
B1 C2 C43 C42 178.1(2) . . . . ?
B1 C6 C7 C8 177.2(2) . . . . ?
B1 C46 C47 C48 179.8(3) . . . . ?
C17 C13 C14 C15 -179.3(17) . . . . ?
C35 C36 C37 C38 -179.3(3) . . . . ?
C35 C36 C41 N27 1.6(4) . . . . ?
C35 C36 C41 C40 -179.0(3) . . . . ?
C17A C13 C14 C15 -173.3(3) . . . . ?
C35A C36 C37 C38 -154.8(12) . . . . ?
C35A C36 C41 N27 -29.0(14) . . . . ?
C35A C36 C41 C40 150.4(14) . . . . ?
